data_4118669
loop_
_publ_author_name
'Raghabendra Samantaray'
'Ronald J. Clark'
'Eun S. Choi'
'Naresh S. Dalal'

_publ_section_title
;
 Elucidating the Mechanism of Multiferroicity in (NH4)3Cr(O2)4 and Its
 Tailoring by Alkali Metal Substitution
;
_journal_name_full 'Journal of the American Chemical Society'
_journal_page_first 15953
_journal_page_last 15962
_journal_paper_doi 10.1021/ja3065705
_journal_volume 134
_journal_year 2012
_chemical_formula_sum 'Cr H12 N3 O8'
_chemical_formula_weight 234.13
_chemical_name_systematic
; 
 ? 
;
_space_group_IT_number 1
_symmetry_cell_setting triclinic
_symmetry_space_group_name_Hall 'P 1'
_symmetry_space_group_name_H-M 'P 1'
_atom_sites_solution_hydrogens geom
_atom_sites_solution_primary direct
_atom_sites_solution_secondary difmap
_audit_creation_method SHELXL-97
_cell_angle_alpha 90.0130(10)
_cell_angle_beta 90.008(3)
_cell_angle_gamma 90.004(2)
_cell_formula_units_Z 4
_cell_length_a 10(2)
_cell_length_b 10.0176(10)
_cell_length_c 8.0201(10)
_cell_measurement_temperature 123(2)
_cell_volume 803(16)
_computing_structure_refinement 'SHELXL-97 (Sheldrick, 1997)'
_computing_structure_solution 'SHELXS-97 (Sheldrick, 1990)'
_diffrn_ambient_temperature 123(2)
_diffrn_measured_fraction_theta_full 0.992
_diffrn_measured_fraction_theta_max 0.992
_diffrn_radiation_monochromator graphite
_diffrn_radiation_source 'fine-focus sealed tube'
_diffrn_radiation_type MoK\a
_diffrn_radiation_wavelength 0.71073
_diffrn_reflns_av_R_equivalents 0.0000
_diffrn_reflns_av_sigmaI/netI 0.0264
_diffrn_reflns_limit_h_max 13
_diffrn_reflns_limit_h_min -12
_diffrn_reflns_limit_k_max 13
_diffrn_reflns_limit_k_min -13
_diffrn_reflns_limit_l_max 10
_diffrn_reflns_limit_l_min 0
_diffrn_reflns_number 4902
_diffrn_reflns_theta_full 28.35
_diffrn_reflns_theta_max 28.35
_diffrn_reflns_theta_min 2.03
_exptl_absorpt_coefficient_mu 1.482
_exptl_crystal_density_diffrn 1.982
_exptl_crystal_F_000 484
_refine_diff_density_max 0.820
_refine_diff_density_min -0.514
_refine_diff_density_rms 0.153
_refine_ls_abs_structure_details 'Flack H D (1983), Acta Cryst. A39, 876-881'
_refine_ls_abs_structure_Flack 0.04(5)
_refine_ls_extinction_method none
_refine_ls_goodness_of_fit_ref 1.105
_refine_ls_hydrogen_treatment mixed
_refine_ls_matrix_type full
_refine_ls_number_parameters 434
_refine_ls_number_reflns 4902
_refine_ls_number_restraints 99
_refine_ls_restrained_S_all 1.093
_refine_ls_R_factor_all 0.0601
_refine_ls_R_factor_gt 0.0567
_refine_ls_shift/su_max 1.031
_refine_ls_shift/su_mean 0.003
_refine_ls_structure_factor_coef Fsqd
_refine_ls_weighting_details 'calc w=1/[\s^2^(Fo^2^)+(0.0757P)^2^+1.8088P] where P=(Fo^2^+2Fc^2^)/3'
_refine_ls_weighting_scheme calc
_refine_ls_wR_factor_gt 0.1569
_refine_ls_wR_factor_ref 0.1598
_reflns_number_gt 4539
_reflns_number_total 4902
_reflns_threshold_expression >2sigma(I)
_cod_data_source_file ja3065705_si_004.cif
_cod_data_source_block c:\frames\dal124e\dal124
_cod_original_cell_volume 785(161)
_cod_original_formula_sum 'H12 Cr N3 O8'
_cod_database_code 4118669

loop_
_symmetry_equiv_pos_as_xyz
'x, y, z'

loop_
_atom_site_label
_atom_site_type_symbol
_atom_site_fract_x
_atom_site_fract_y
_atom_site_fract_z
_atom_site_U_iso_or_equiv
_atom_site_adp_type
_atom_site_occupancy
_atom_site_symmetry_multiplicity
_atom_site_calc_flag
_atom_site_refinement_flags
Cr1 Cr 0.24629(13) 0.49262(11) 0.65288(16) 0.0089(3) Uani 1 1 d .
O1 O 0.2424(7) 0.6883(7) 0.6273(9) 0.0166(13) Uani 1 1 d U
O2 O 0.2122(6) 0.6139(6) 0.4792(7) 0.0157(11) Uani 1 1 d U
O3 O 0.2544(7) 0.3001(7) 0.6594(9) 0.0153(14) Uani 1 1 d U
O4 O 0.2258(6) 0.3564(6) 0.4959(7) 0.0153(12) Uani 1 1 d U
O5 O 0.4411(5) 0.4965(6) 0.6124(7) 0.0109(10) Uani 1 1 d U
O6 O 0.0539(6) 0.4878(6) 0.7046(8) 0.0149(11) Uani 1 1 d U
O7 O 0.4037(6) 0.5022(5) 0.7909(7) 0.0128(10) Uani 1 1 d U
O8 O 0.1416(6) 0.4985(5) 0.8499(7) 0.0140(10) Uani 1 1 d U
Cr2 Cr 0.74464(12) 0.49302(11) 0.15335(15) 0.0073(3) Uani 1 1 d .
O11 O 0.7368(7) 0.2999(6) 0.1600(8) 0.0117(13) Uani 1 1 d U
O12 O 0.7655(5) 0.3513(6) -0.0024(7) 0.0114(10) Uani 1 1 d U
O13 O 0.7487(6) 0.6863(6) 0.1287(7) 0.0103(12) Uani 1 1 d U
O14 O 0.7793(6) 0.6126(6) -0.0214(7) 0.0148(11) Uani 1 1 d U
O15 O 0.9377(6) 0.4890(6) 0.2065(7) 0.0117(10) Uani 1 1 d U
O16 O 0.8482(6) 0.4977(6) 0.3520(7) 0.0157(10) Uani 1 1 d U
O17 O 0.5483(6) 0.4979(5) 0.1135(8) 0.0120(10) Uani 1 1 d U
O18 O 0.5868(5) 0.5036(5) 0.2884(7) 0.0140(10) Uani 1 1 d U
Cr3 Cr 0.24445(13) 0.00197(12) 0.15347(16) 0.0096(3) Uani 1 1 d .
O21 O 0.0870(5) -0.0085(6) 0.2897(7) 0.0128(10) Uani 1 1 d U
O22 O 0.0472(6) -0.0044(6) 0.1140(8) 0.0129(11) Uani 1 1 d U
O23 O 0.2362(8) 0.1958(7) 0.1627(9) 0.0189(15) Uani 1 1 d U
O24 O 0.2656(6) 0.1417(6) -0.0003(7) 0.0144(11) Uani 1 1 d U
O25 O 0.2493(6) -0.1902(5) 0.1294(8) 0.0125(13) Uani 1 1 d U
O26 O 0.2786(6) -0.1189(5) -0.0218(6) 0.0127(11) Uani 1 1 d U
O27 O 0.4365(6) 0.0049(6) 0.2077(8) 0.0145(11) Uani 1 1 d U
O28 O 0.3491(6) -0.0049(5) 0.3501(6) 0.0128(10) Uani 1 1 d U
Cr4 Cr 0.74620(12) 0.00189(11) 0.65399(14) 0.0079(3) Uani 1 1 d .
O31 O 0.5541(6) 0.0045(6) 0.7043(8) 0.0130(11) Uani 1 1 d U
O32 O 0.6416(6) -0.0045(5) 0.8513(7) 0.0142(10) Uani 1 1 d U
O33 O 0.9438(6) -0.0047(5) 0.6135(8) 0.0147(11) Uani 1 1 d U
O34 O 0.9046(5) -0.0089(5) 0.7899(6) 0.0096(9) Uani 1 1 d U
O35 O 0.7099(6) -0.1198(6) 0.4791(8) 0.0195(13) Uani 1 1 d U
O36 O 0.7409(7) -0.1903(6) 0.6297(8) 0.0134(12) Uani 1 1 d U
O37 O 0.7252(6) 0.1400(6) 0.4968(6) 0.0149(11) Uani 1 1 d U
O38 O 0.7535(7) 0.1963(6) 0.6607(8) 0.0126(13) Uani 1 1 d U
N1 N 0.5205(8) 0.7447(8) 0.8937(10) 0.0156(15) Uani 1 1 d .
N2 N 0.4696(7) 0.7451(7) 0.3948(9) 0.0110(14) Uani 1 1 d .
N3 N 0.5076(7) 0.2532(8) 0.8875(9) 0.0139(15) Uani 1 1 d .
N4 N 0.0164(7) 0.7495(7) 0.8960(10) 0.0144(15) Uani 1 1 d .
N5 N 1.0058(7) 0.2414(7) 0.8894(9) 0.0099(14) Uani 1 1 d .
N6 N 0.7260(7) 0.4866(8) 0.6660(8) 0.0143(15) Uani 1 1 d .
N7 N 0.9850(7) 0.2424(7) 0.3894(10) 0.0117(15) Uani 1 1 d .
N8 N 0.4828(8) 0.2528(8) 0.3889(10) 0.0169(16) Uani 1 1 d .
N9 N 0.2657(7) 0.4865(9) 0.1677(10) 0.0203(18) Uani 1 1 d .
N10 N 0.9721(7) 0.7497(7) 0.3956(9) 0.0082(13) Uani 1 1 d .
N11 N 0.7638(7) 0.0145(7) 0.1636(9) 0.0103(13) Uani 1 1 d .
N12 N 0.2244(7) 0.0118(8) 0.6630(10) 0.0167(15) Uani 1 1 d .

loop_
_atom_site_aniso_label
_atom_site_aniso_U_11
_atom_site_aniso_U_22
_atom_site_aniso_U_33
_atom_site_aniso_U_23
_atom_site_aniso_U_13
_atom_site_aniso_U_12
Cr1 0.0068(5) 0.0078(7) 0.0121(5) 0.0004(5) -0.0002(3) -0.0017(4)
O1 0.014(3) 0.016(3) 0.020(3) 0.001(2) -0.007(2) 0.002(2)
O2 0.010(2) 0.023(3) 0.014(3) 0.007(2) 0.004(2) 0.005(2)
O3 0.009(3) 0.015(3) 0.022(3) 0.002(2) -0.001(2) -0.007(2)
O4 0.016(3) 0.021(3) 0.008(2) -0.015(2) -0.0020(19) 0.008(2)
O5 0.003(2) 0.017(3) 0.013(3) -0.001(2) 0.0030(19) -0.0041(19)
O6 0.013(3) 0.012(3) 0.020(3) 0.004(2) 0.003(2) 0.003(2)
O7 0.017(2) 0.011(2) 0.010(2) -0.0029(18) -0.0074(19) -0.0003(19)
O8 0.016(2) 0.015(2) 0.011(2) -0.0019(19) 0.0033(19) -0.002(2)
Cr2 0.0069(4) 0.0081(7) 0.0070(5) 0.0015(4) 0.0004(3) -0.0025(4)
O11 0.015(3) 0.007(2) 0.013(3) -0.001(2) 0.002(2) 0.001(2)
O12 0.008(2) 0.013(2) 0.013(3) 0.0027(19) -0.0013(19) 0.0012(18)
O13 0.008(2) 0.018(3) 0.005(3) 0.002(2) -0.002(2) -0.005(2)
O14 0.023(3) 0.015(3) 0.006(2) 0.0066(19) -0.001(2) -0.001(2)
O15 0.010(2) 0.019(3) 0.006(2) -0.003(2) -0.0003(19) -0.001(2)
O16 0.018(3) 0.018(3) 0.010(2) -0.0053(19) -0.003(2) -0.001(2)
O17 0.007(2) 0.013(2) 0.016(3) 0.007(2) 0.001(2) 0.0017(19)
O18 0.009(2) 0.018(3) 0.014(3) -0.007(2) 0.0031(19) 0.0002(19)
Cr3 0.0096(5) 0.0082(7) 0.0110(5) -0.0012(5) 0.0007(4) 0.0020(4)
O21 0.012(2) 0.023(3) 0.003(2) -0.0001(18) -0.0008(17) 0.001(2)
O22 0.007(2) 0.016(3) 0.016(3) 0.002(2) 0.001(2) -0.003(2)
O23 0.022(3) 0.009(3) 0.025(4) -0.006(2) 0.009(3) 0.001(2)
O24 0.008(2) 0.018(3) 0.017(3) 0.006(2) 0.005(2) -0.001(2)
O25 0.014(3) 0.002(2) 0.022(3) -0.001(2) -0.002(2) 0.0001(19)
O26 0.024(3) 0.012(2) 0.002(2) -0.0049(18) 0.0046(19) -0.001(2)
O27 0.016(3) 0.020(3) 0.007(2) -0.005(2) -0.004(2) -0.001(2)
O28 0.018(3) 0.015(2) 0.004(2) 0.0021(18) -0.0025(18) 0.001(2)
Cr4 0.0092(5) 0.0085(7) 0.0061(4) -0.0015(4) 0.0002(3) 0.0006(4)
O31 0.014(3) 0.018(3) 0.007(2) 0.000(2) 0.005(2) 0.004(2)
O32 0.021(3) 0.014(2) 0.007(2) 0.0006(18) 0.0056(19) 0.004(2)
O33 0.015(3) 0.005(2) 0.024(3) -0.002(2) -0.002(2) -0.0018(19)
O34 0.010(2) 0.017(2) 0.002(2) 0.0096(17) -0.0017(17) -0.0028(18)
O35 0.007(2) 0.025(3) 0.026(3) -0.009(2) -0.001(2) -0.005(2)
O36 0.020(3) 0.011(2) 0.010(3) -0.001(2) -0.008(2) -0.003(2)
O37 0.018(3) 0.021(3) 0.005(2) 0.0046(19) -0.0031(19) 0.001(2)
O38 0.017(3) 0.010(3) 0.011(3) 0.005(2) -0.002(2) 0.002(2)
N1 0.015(4) 0.016(3) 0.016(3) 0.003(3) -0.005(3) 0.002(3)
N2 0.011(3) 0.012(3) 0.011(3) -0.003(2) 0.002(2) -0.002(2)
N3 0.014(3) 0.014(3) 0.013(3) -0.009(2) -0.001(2) -0.005(2)
N4 0.012(3) 0.006(3) 0.025(4) 0.005(3) -0.004(3) -0.005(2)
N5 0.010(3) 0.009(3) 0.010(3) -0.003(2) -0.006(2) 0.002(2)
N6 0.012(4) 0.031(4) 0.000(2) 0.006(2) 0.010(2) 0.007(3)
N7 0.001(3) 0.009(3) 0.025(4) 0.004(3) 0.006(2) -0.007(2)
N8 0.020(4) 0.009(3) 0.021(4) 0.002(3) -0.002(3) 0.009(3)
N9 0.012(4) 0.030(4) 0.019(4) 0.008(3) -0.005(3) -0.017(3)
N10 0.009(3) 0.007(3) 0.009(3) -0.004(2) 0.004(2) 0.002(2)
N11 0.005(3) 0.016(3) 0.010(3) -0.012(2) -0.003(2) -0.008(2)
N12 0.010(4) 0.019(3) 0.020(3) -0.014(3) -0.002(3) 0.010(3)

loop_
_atom_type_symbol
_atom_type_description
_atom_type_scat_dispersion_real
_atom_type_scat_dispersion_imag
_atom_type_scat_source
N N 0.0061 0.0033 'International Tables Vol C Tables 4.2.6.8 and 6.1.1.4'
H H 0.0000 0.0000 'International Tables Vol C Tables 4.2.6.8 and 6.1.1.4'
O O 0.0106 0.0060 'International Tables Vol C Tables 4.2.6.8 and 6.1.1.4'
Cr Cr 0.3209 0.6236 'International Tables Vol C Tables 4.2.6.8 and 6.1.1.4'

loop_
_geom_angle_atom_site_label_1
_geom_angle_atom_site_label_2
_geom_angle_atom_site_label_3
_geom_angle
O4 Cr1 O2 87.4(5)
O4 Cr1 O8 122(4)
O2 Cr1 O8 120(5)
O4 Cr1 O7 121(2)
O2 Cr1 O7 122.9(12)
O8 Cr1 O7 87(10)
O4 Cr1 O6 91(3)
O2 Cr1 O6 90(4)
O8 Cr1 O6 45(3)
O7 Cr1 O6 132(8)
O4 Cr1 O5 90(2)
O2 Cr1 O5 92(4)
O8 Cr1 O5 133(3)
O7 Cr1 O5 45(7)
O6 Cr1 O5 177.2(6)
O4 Cr1 O3 45.0(4)
O2 Cr1 O3 132.4(3)
O8 Cr1 O3 91.7(5)
O7 Cr1 O3 90.1(8)
O6 Cr1 O3 90.5(9)
O5 Cr1 O3 89.1(8)
O4 Cr1 O1 130.9(4)
O2 Cr1 O1 43.6(4)
O8 Cr1 O1 92.6(5)
O7 Cr1 O1 91.5(3)
O6 Cr1 O1 91.6(8)
O5 Cr1 O1 88.9(7)
O3 Cr1 O1 175.4(4)
O2 O1 Cr1 64.7(5)
O1 O2 Cr1 71.7(7)
O4 O3 Cr1 65.2(3)
O3 O4 Cr1 69.8(5)
O7 O5 Cr1 66.0(9)
O8 O6 Cr1 66(8)
O5 O7 Cr1 69(8)
O6 O8 Cr1 69(10)
O14 Cr2 O18 122.7(12)
O14 Cr2 O16 121(5)
O18 Cr2 O16 87(10)
O14 Cr2 O12 88.1(5)
O18 Cr2 O12 120(2)
O16 Cr2 O12 121(4)
O14 Cr2 O15 90(4)
O18 Cr2 O15 132(8)
O16 Cr2 O15 45(3)
O12 Cr2 O15 91(3)
O14 Cr2 O11 131.8(3)
O18 Cr2 O11 90.4(9)
O16 Cr2 O11 91.3(5)
O12 Cr2 O11 43.7(4)
O15 Cr2 O11 90.7(8)
O14 Cr2 O17 92(4)
O18 Cr2 O17 45(7)
O16 Cr2 O17 132(3)
O12 Cr2 O17 91(2)
O15 Cr2 O17 176.7(7)
O11 Cr2 O17 89.5(8)
O14 Cr2 O13 44.3(4)
O18 Cr2 O13 91.1(3)
O16 Cr2 O13 92.9(5)
O12 Cr2 O13 132.3(3)
O15 Cr2 O13 91.3(8)
O11 Cr2 O13 175.6(3)
O17 Cr2 O13 88.7(7)
O12 O11 Cr2 66.8(3)
O11 O12 Cr2 69.5(5)
O14 O13 Cr2 65.2(5)
O13 O14 Cr2 70.5(7)
O16 O15 Cr2 66(8)
O15 O16 Cr2 69(10)
O18 O17 Cr2 65.6(11)
O17 O18 Cr2 70(8)
O24 Cr3 O28 121(4)
O24 Cr3 O26 88.2(5)
O28 Cr3 O26 120(5)
O24 Cr3 O21 121(2)
O28 Cr3 O21 87(10)
O26 Cr3 O21 122.7(12)
O24 Cr3 O27 92(3)
O28 Cr3 O27 44(3)
O26 Cr3 O27 90(4)
O21 Cr3 O27 132(8)
O24 Cr3 O25 132.3(4)
O28 Cr3 O25 91.9(5)
O26 Cr3 O25 44.1(3)
O21 Cr3 O25 91.3(4)
O27 Cr3 O25 90.8(8)
O24 Cr3 O23 44.4(4)
O28 Cr3 O23 91.6(5)
O26 Cr3 O23 132.6(3)
O21 Cr3 O23 90.0(8)
O27 Cr3 O23 91.0(8)
O25 Cr3 O23 176.3(4)
O24 Cr3 O22 92(2)
O28 Cr3 O22 132(4)
O26 Cr3 O22 92(4)
O21 Cr3 O22 45(7)
O27 Cr3 O22 176.1(8)
O25 Cr3 O22 88.6(9)
O23 Cr3 O22 89.9(10)
O22 O21 Cr3 70(8)
O21 O22 Cr3 65.3(12)
O24 O23 Cr3 65.4(3)
O23 O24 Cr3 70.3(5)
O26 O25 Cr3 66.1(5)
O25 O26 Cr3 69.8(7)
O28 O27 Cr3 66(8)
O27 O28 Cr3 70(10)
O37 Cr4 O32 122(4)
O37 Cr4 O35 87.5(5)
O32 Cr4 O35 120(5)
O37 Cr4 O34 121(2)
O32 Cr4 O34 88(10)
O35 Cr4 O34 122.8(11)
O37 Cr4 O31 91(3)
O32 Cr4 O31 45(3)
O35 Cr4 O31 89(4)
O34 Cr4 O31 133(8)
O37 Cr4 O36 131.3(3)
O32 Cr4 O36 92.1(5)
O35 Cr4 O36 43.9(4)
O34 Cr4 O36 91.3(4)
O31 Cr4 O36 90.5(8)
O37 Cr4 O38 44.6(4)
O32 Cr4 O38 91.8(4)
O35 Cr4 O38 132.1(3)
O34 Cr4 O38 90.6(8)
O31 Cr4 O38 90.9(7)
O36 Cr4 O38 175.8(3)
O37 Cr4 O33 91(2)
O32 Cr4 O33 132(3)
O35 Cr4 O33 92(4)
O34 Cr4 O33 45(7)
O31 Cr4 O33 177.2(6)
O36 Cr4 O33 88.6(9)
O38 Cr4 O33 90.1(9)
O32 O31 Cr4 66(8)
O31 O32 Cr4 69(10)
O34 O33 Cr4 65.4(11)
O33 O34 Cr4 70(8)
O36 O35 Cr4 69.7(7)
O35 O36 Cr4 66.4(5)
O38 O37 Cr4 70.1(5)
O37 O38 Cr4 65.3(3)

loop_
_geom_bond_atom_site_label_1
_geom_bond_atom_site_label_2
_geom_bond_distance
Cr1 O4 1.867(7)
Cr1 O2 1.878(13)
Cr1 O8 1.88(11)
Cr1 O7 1.9(3)
Cr1 O6 1.9(4)
Cr1 O5 1.9(4)
Cr1 O3 1.931(7)
Cr1 O1 1.971(7)
O1 O2 1.432(15)
O3 O4 1.455(14)
O5 O7 1.48(2)
O6 O8 1.45(10)
Cr2 O14 1.875(14)
Cr2 O18 1.9(3)
Cr2 O16 1.89(11)
Cr2 O12 1.902(7)
Cr2 O15 1.9(4)
Cr2 O11 1.937(6)
Cr2 O17 1.9(4)
Cr2 O13 1.946(6)
O11 O12 1.429(14)
O13 O14 1.444(15)
O15 O16 1.46(11)
O17 O18 1.45(2)
Cr3 O24 1.877(7)
Cr3 O28 1.88(11)
Cr3 O26 1.885(13)
Cr3 O21 1.9(3)
Cr3 O27 1.9(4)
Cr3 O25 1.935(6)
Cr3 O23 1.944(7)
Cr3 O22 2.0(4)
O21 O22 1.46(2)
O23 O24 1.444(15)
O25 O26 1.436(14)
O27 O28 1.43(11)
Cr4 O37 1.883(7)
Cr4 O32 1.89(11)
Cr4 O35 1.892(15)
Cr4 O34 1.9(3)
Cr4 O31 1.9(4)
Cr4 O36 1.936(6)
Cr4 O38 1.950(7)
Cr4 O33 2.0(4)
O31 O32 1.46(10)
O33 O34 1.47(2)
O35 O36 1.432(16)
O37 O38 1.457(13)
